data_1513379
loop_
_publ_author_name
'Zhou, Jing-Min'
'Shi, Wei'
'Li, Hui-Min'
'Li, Han'
'Cheng, Peng'

_publ_section_title
;
 Experimental Studies and Mechanism Analysis of High-Sensitivity
 Luminescent Sensing of Pollutional Small Molecules and Ions in
 Ln4O4Cluster Based Microporous Metal--Organic Frameworks
;
_journal_issue 1
_journal_name_full 'The Journal of Physical Chemistry C'
_journal_page_first 416
_journal_paper_doi 10.1021/jp4097502
_journal_volume 118
_journal_year 2014
_chemical_formula_moiety 'C43 H34 N6 O24 Tb4, Cl O4, O'
_chemical_formula_sum 'C43 H34 Cl N6 O29 Tb4'
_chemical_formula_weight 1769.93
_space_group_crystal_system monoclinic
_space_group_IT_number 15
_space_group_name_Hall '-C 2yc'
_space_group_name_H-M_alt 'C 1 2/c 1'
_symmetry_space_group_name_Hall '-C 2yc'
_symmetry_space_group_name_H-M 'C 1 2/c 1'
_atom_sites_solution_hydrogens geom
_atom_sites_solution_primary direct
_atom_sites_solution_secondary difmap
_audit_creation_method
;
Olex2 1.2
(compiled 2013.11.15 svn.r2834 for OlexSys, GUI svn.r4713)
;
_cell_angle_alpha 90.00
_cell_angle_beta 128.0190(10)
_cell_angle_gamma 90.00
_cell_formula_units_Z 8
_cell_length_a 34.5079(8)
_cell_length_b 19.1590(4)
_cell_length_c 23.9838(5)
_cell_measurement_reflns_used 12126
_cell_measurement_temperature 293(2)
_cell_measurement_theta_max 29.2330
_cell_measurement_theta_min 2.8805
_cell_volume 12491.9(5)
_computing_cell_refinement
;
CrysAlisPro, Agilent Technologies,
Version 1.171.36.21 (release 14-08-2012 CrysAlis171 .NET)
(compiled Sep 14 2012,17:21:16)
;
_computing_data_collection
;
CrysAlisPro, Agilent Technologies,
Version 1.171.36.21 (release 14-08-2012 CrysAlis171 .NET)
(compiled Sep 14 2012,17:21:16)
;
_computing_data_reduction
;
CrysAlisPro, Agilent Technologies,
Version 1.171.36.21 (release 14-08-2012 CrysAlis171 .NET)
(compiled Sep 14 2012,17:21:16)
;
_computing_molecular_graphics 'Olex2 (Dolomanov et al., 2009)'
_computing_publication_material 'Olex2 (Dolomanov et al., 2009)'
_computing_structure_refinement 'XL (Sheldrick, 2008)'
_computing_structure_solution 'ShelXS (Sheldrick, 2008)'
_diffrn_ambient_temperature 293(2)
_diffrn_detector_area_resol_mean 16.2116
_diffrn_measured_fraction_theta_full 0.998
_diffrn_measured_fraction_theta_max 0.998
_diffrn_measurement_details
;
  1 omega   32.00   60.00   1.0000   20.0000
omega____ theta____ kappa____ phi______ frames
    -       18.1935  -99.0000 -180.0000 28

  2 omega  -20.00   36.00   1.0000   20.0000
omega____ theta____ kappa____ phi______ frames
    -      -18.6622   57.0000  120.0000 56

  3 omega  -31.00   43.00   1.0000   20.0000
omega____ theta____ kappa____ phi______ frames
    -      -18.6622   57.0000 -120.0000 74

  4 omega  -74.00    2.00   1.0000   20.0000
omega____ theta____ kappa____ phi______ frames
    -      -18.6622  -77.0000    0.0000 76
;
_diffrn_measurement_device_type 'SuperNova, Single source at offset), Eos'
_diffrn_measurement_method '\w scans'
_diffrn_orient_matrix_UB_11 0.0048167000
_diffrn_orient_matrix_UB_12 0.0355780000
_diffrn_orient_matrix_UB_13 -0.0055313000
_diffrn_orient_matrix_UB_21 -0.0039311000
_diffrn_orient_matrix_UB_22 -0.0066635000
_diffrn_orient_matrix_UB_23 -0.0291833000
_diffrn_orient_matrix_UB_31 -0.0253501000
_diffrn_orient_matrix_UB_32 0.0077847000
_diffrn_orient_matrix_UB_33 0.0004465000
_diffrn_radiation_monochromator mirror
_diffrn_radiation_type MoK\a
_diffrn_radiation_wavelength 0.71073
_diffrn_reflns_av_R_equivalents 0.0328
_diffrn_reflns_av_unetI/netI 0.0462
_diffrn_reflns_limit_h_max 38
_diffrn_reflns_limit_h_min -41
_diffrn_reflns_limit_k_max 22
_diffrn_reflns_limit_k_min -15
_diffrn_reflns_limit_l_max 28
_diffrn_reflns_limit_l_min -28
_diffrn_reflns_number 25266
_diffrn_reflns_theta_full 25.01
_diffrn_reflns_theta_max 25.01
_diffrn_reflns_theta_min 2.89
_diffrn_source 'SuperNova (Mo) X-ray Source'
_exptl_absorpt_coefficient_mu 4.602
_exptl_absorpt_correction_T_max 1.00000
_exptl_absorpt_correction_T_min 0.82831
_exptl_absorpt_correction_type multi-scan
_exptl_absorpt_process_details
;
CrysAlisPro, Agilent Technologies,
Version 1.171.36.21 (release 14-08-2012 CrysAlis171 .NET)
(compiled Sep 14 2012,17:21:16)
Empirical absorption correction using spherical harmonics,
 implemented in SCALE3 ABSPACK scaling algorithm.
;
_exptl_crystal_colour
;
;
_exptl_crystal_density_diffrn 1.882
_exptl_crystal_density_method 'not measured'
_exptl_crystal_description
;
;
_exptl_crystal_F_000 6743
_exptl_crystal_size_max 0.2
_exptl_crystal_size_mid 0.2
_exptl_crystal_size_min 0.1
_platon_squeeze_details
;
;
_refine_diff_density_max 1.175
_refine_diff_density_min -0.873
_refine_diff_density_rms 0.131
_refine_ls_extinction_coef none
_refine_ls_extinction_method none
_refine_ls_goodness_of_fit_ref 1.062
_refine_ls_hydrogen_treatment mixed
_refine_ls_matrix_type full
_refine_ls_number_parameters 754
_refine_ls_number_reflns 11003
_refine_ls_number_restraints 48
_refine_ls_restrained_S_all 1.078
_refine_ls_R_factor_all 0.0385
_refine_ls_R_factor_gt 0.0315
_refine_ls_shift/su_max 0.016
_refine_ls_shift/su_mean 0.000
_refine_ls_structure_factor_coef Fsqd
_refine_ls_weighting_details 'calc w=1/[\s^2^(Fo^2^)+(0.0275P)^2^+56.2224P] where P=(Fo^2^+2Fc^2^)/3'
_refine_ls_weighting_scheme calc
_refine_ls_wR_factor_gt 0.0741
_refine_ls_wR_factor_ref 0.0792
_reflns_number_gt 9478
_reflns_number_total 11003
_reflns_threshold_expression >2sigma(I)
_cod_data_source_file jp4097502_si_002.cif
_cod_data_source_block 1
_cod_database_code 1513379
_reflns_odcompleteness_completeness 99.73
_reflns_odcompleteness_iscentric 1
_reflns_odcompleteness_theta 26.32
_olex2_refinement_description
;
1. Fixed Uiso
 At 1.2 times of:
  All C(H) groups
 At 1.5 times of:
  All O(H,H) groups
2. Uiso/Uaniso restraints and constraints
Uanis(C42) \\sim Ueq, Uanis(C41) \\sim Ueq, Uanis(C40) \\sim Ueq, Uanis(C43)
\\sim Ueq: with sigma of 0.005 and sigma for terminal atoms of 0.01
Uanis(O27) \\sim Ueq, Uanis(O28) \\sim Ueq, Uanis(O25) \\sim Ueq, Uanis(O26)
\\sim Ueq: with sigma of 0.001 and sigma for terminal atoms of 0.002
3.a Rotating group:
 O17(H17A,H17B), O18(H18A,H18B), O19(H19A,H19B), O20(H20A,H20B), O21(H21A,
 H21B), O22(H22A,H22B)
3.b Aromatic/amide H refined with riding coordinates:
 C3(H3), C4(H4), C5(H5), C8(H8), C9(H9), C10(H10), C15(H15), C16(H16),
 C17(H17), C20(H20), C21(H21), C22(H22), C27(H27), C28(H28), C29(H29), C32(H32),
  C33(H33), C34(H34), C39(H39), C40(H40), C42(H42), C43(H43)
;

loop_
_space_group_symop_id
_space_group_symop_operation_xyz
1 'x, y, z'
2 '-x, y, -z+1/2'
3 'x+1/2, y+1/2, z'
4 '-x+1/2, y+1/2, -z+1/2'
5 '-x, -y, -z'
6 'x, -y, z-1/2'
7 '-x+1/2, -y+1/2, -z'
8 'x+1/2, -y+1/2, z-1/2'

loop_
_atom_site_label
_atom_site_type_symbol
_atom_site_fract_x
_atom_site_fract_y
_atom_site_fract_z
_atom_site_U_iso_or_equiv
_atom_site_adp_type
_atom_site_occupancy
_atom_site_symmetry_multiplicity
_atom_site_calc_flag
_atom_site_refinement_flags_posn
_atom_site_refinement_flags_adp
C1 C -0.0565(2) -0.5485(3) 0.0713(3) 0.0251(13) Uani 1 1 d . .
C2 C -0.0092(2) -0.5693(3) 0.1402(3) 0.0272(14) Uani 1 1 d . .
C3 C -0.0011(2) -0.6390(4) 0.1591(3) 0.0428(18) Uani 1 1 d . .
H3 H -0.0255 -0.6719 0.1307 0.051 Uiso 1 1 calc R .
C4 C 0.0430(3) -0.6589(4) 0.2197(4) 0.056(2) Uani 1 1 d . .
H4 H 0.0492 -0.7054 0.2336 0.067 Uiso 1 1 calc R .
C5 C 0.0781(3) -0.6091(4) 0.2598(4) 0.056(2) Uani 1 1 d . .
H5 H 0.1087 -0.6235 0.3000 0.068 Uiso 1 1 calc R .
C6 C 0.0275(2) -0.5215(3) 0.1854(3) 0.0280(14) Uani 1 1 d . .
C7 C 0.0201(2) -0.4440(3) 0.1751(3) 0.0276(14) Uani 1 1 d . .
C8 C -0.0255(3) -0.3514(4) 0.1663(3) 0.0466(19) Uani 1 1 d . .
H8 H -0.0531 -0.3347 0.1603 0.056 Uiso 1 1 calc R .
C9 C 0.0067(2) -0.3042(4) 0.1740(4) 0.0469(19) Uani 1 1 d . .
H9 H 0.0019 -0.2567 0.1752 0.056 Uiso 1 1 calc R .
C10 C 0.0466(2) -0.3281(3) 0.1798(3) 0.0363(16) Uani 1 1 d . .
H10 H 0.0687 -0.2967 0.1839 0.044 Uiso 1 1 calc R .
C11 C 0.0535(2) -0.3995(3) 0.1796(3) 0.0274(14) Uani 1 1 d . .
C12 C 0.0921(2) -0.4254(3) 0.1744(3) 0.0247(13) Uani 1 1 d . .
C13 C -0.1540(2) -0.3160(3) -0.1874(3) 0.0338(15) Uani 1 1 d . .
C14 C -0.1506(2) -0.2608(3) -0.2278(3) 0.0341(15) Uani 1 1 d . .
C15 C -0.1103(3) -0.2181(4) -0.1939(4) 0.060(2) Uani 1 1 d . .
H15 H -0.0836 -0.2268 -0.1470 0.072 Uiso 1 1 calc R .
C16 C -0.1095(3) -0.1633(5) -0.2285(5) 0.083(3) Uani 1 1 d . .
H16 H -0.0828 -0.1330 -0.2055 0.099 Uiso 1 1 calc R .
C17 C -0.1480(4) -0.1533(5) -0.2968(6) 0.092(4) Uani 1 1 d . .
H17 H -0.1473 -0.1147 -0.3197 0.110 Uiso 1 1 calc R .
C18 C -0.1886(3) -0.2491(3) -0.2985(3) 0.0397(17) Uani 1 1 d . .
C19 C -0.2315(2) -0.2974(3) -0.3439(3) 0.0331(15) Uani 1 1 d . .
C20 C -0.2577(4) -0.4066(4) -0.3854(4) 0.058(2) Uani 1 1 d . .
H20 H -0.2505 -0.4537 -0.3838 0.070 Uiso 1 1 calc R .
C21 C -0.3063(3) -0.3865(4) -0.4346(4) 0.052(2) Uani 1 1 d . .
H21 H -0.3307 -0.4187 -0.4651 0.062 Uiso 1 1 calc R .
C22 C -0.3168(3) -0.3178(4) -0.4363(3) 0.0431(18) Uani 1 1 d . .
H22 H -0.3489 -0.3017 -0.4684 0.052 Uiso 1 1 calc R .
C23 C -0.2789(2) -0.2722(3) -0.3896(3) 0.0316(15) Uani 1 1 d . .
C24 C -0.2908(2) -0.1971(3) -0.3852(3) 0.0293(14) Uani 1 1 d . .
C25 C -0.2228(2) -0.6364(3) -0.3388(3) 0.0259(13) Uani 1 1 d . .
C26 C -0.2108(2) -0.6684(3) -0.3834(3) 0.0299(14) Uani 1 1 d . .
C27 C -0.1696(3) -0.7099(3) -0.3485(3) 0.0377(16) Uani 1 1 d . .
H27 H -0.1536 -0.7219 -0.3014 0.045 Uiso 1 1 calc R .
C28 C -0.1521(3) -0.7333(4) -0.3832(4) 0.0445(18) Uani 1 1 d . .
H28 H -0.1241 -0.7610 -0.3602 0.053 Uiso 1 1 calc R .
C29 C -0.1768(3) -0.7151(4) -0.4516(4) 0.0430(18) Uani 1 1 d . .
H29 H -0.1640 -0.7297 -0.4744 0.052 Uiso 1 1 calc R .
C30 C -0.2358(2) -0.6544(3) -0.4557(3) 0.0296(14) Uani 1 1 d . .
C31 C -0.2841(2) -0.6187(3) -0.4993(3) 0.0319(15) Uani 1 1 d . .
C32 C -0.3560(3) -0.6010(5) -0.5150(5) 0.071(3) Uani 1 1 d . .
H32 H -0.3748 -0.6068 -0.4996 0.085 Uiso 1 1 calc R .
C33 C -0.3751(3) -0.5651(6) -0.5753(5) 0.079(3) Uani 1 1 d . .
H33 H -0.4067 -0.5467 -0.6008 0.095 Uiso 1 1 calc R .
C34 C -0.3485(3) -0.5558(5) -0.5989(4) 0.056(2) Uani 1 1 d . .
H34 H -0.3621 -0.5322 -0.6411 0.067 Uiso 1 1 calc R .
C35 C -0.3014(2) -0.5814(3) -0.5600(3) 0.0331(15) Uani 1 1 d . .
C36 C -0.2709(2) -0.5630(3) -0.5826(3) 0.0275(14) Uani 1 1 d . .
C37 C -0.3156(2) -0.5113(4) -0.3195(3) 0.0332(15) Uani 1 1 d . .
C38 C -0.3702(2) -0.5091(4) -0.3749(3) 0.0391(17) Uani 1 1 d . .
C39 C -0.3979(2) -0.5682(4) -0.4014(4) 0.057(2) Uani 1 1 d . .
H39 H -0.3826 -0.6115 -0.3858 0.068 Uiso 1 1 calc R .
C40 C -0.4483(3) -0.5648(4) -0.4507(4) 0.057(2) Uani 1 1 d . U
H40 H -0.4662 -0.6060 -0.4688 0.068 Uiso 1 1 calc R .
C41 C -0.4724(3) -0.5028(4) -0.4738(4) 0.0514(19) Uani 1 1 d . U
C42 C -0.4439(3) -0.4435(5) -0.4516(5) 0.082(3) Uani 1 1 d . U
H42 H -0.4589 -0.4005 -0.4705 0.099 Uiso 1 1 calc R .
C43 C -0.3929(3) -0.4470(5) -0.4011(5) 0.080(3) Uani 1 1 d . U
H43 H -0.3743 -0.4062 -0.3855 0.096 Uiso 1 1 calc R .
N1 N 0.07106(18) -0.5412(3) 0.2449(3) 0.0393(14) Uani 1 1 d . .
N2 N -0.02003(18) -0.4211(3) 0.1668(3) 0.0368(13) Uani 1 1 d . .
N3 N -0.1876(3) -0.1954(4) -0.3343(4) 0.065(2) Uani 1 1 d . .
N4 N -0.2206(2) -0.3647(3) -0.3405(3) 0.0454(15) Uani 1 1 d . .
N5 N -0.3109(2) -0.6282(3) -0.4770(3) 0.0476(16) Uani 1 1 d . .
N6 N -0.2180(2) -0.6778(3) -0.4888(3) 0.0346(13) Uani 1 1 d . .
O1 O -0.09462(14) -0.5794(2) 0.0538(2) 0.0339(10) Uani 1 1 d . .
O2 O -0.05492(14) -0.5032(2) 0.03451(19) 0.0312(10) Uani 1 1 d . .
O3 O 0.08081(15) -0.4801(2) 0.1378(2) 0.0349(10) Uani 1 1 d . .
O4 O 0.13147(14) -0.3927(2) 0.2039(2) 0.0323(10) Uani 1 1 d . .
O5 O -0.11633(16) -0.3516(2) -0.1446(2) 0.0441(12) Uani 1 1 d . .
O6 O -0.19454(17) -0.3223(2) -0.1983(2) 0.0396(11) Uani 1 1 d . .
O7 O -0.28372(17) -0.1807(2) -0.3296(2) 0.0364(11) Uani 1 1 d . .
O8 O -0.30656(16) -0.1588(2) -0.4375(2) 0.0354(11) Uani 1 1 d . .
O9 O -0.22787(16) -0.6756(2) -0.3014(2) 0.0312(10) Uani 1 1 d . .
O10 O -0.22167(14) -0.5713(2) -0.33234(18) 0.0258(9) Uani 1 1 d . .
O11 O -0.23384(15) -0.5252(2) -0.5406(2) 0.0364(11) Uani 1 1 d . .
O12 O -0.28496(17) -0.5840(2) -0.6420(2) 0.0392(11) Uani 1 1 d . .
O13 O -0.23528(13) -0.5285(2) -0.15784(18) 0.0238(9) Uani 1 1 d . .
O14 O -0.14099(13) -0.56255(19) -0.09449(17) 0.0204(8) Uani 1 1 d . .
O15 O -0.18405(13) -0.46618(19) -0.20091(18) 0.0225(9) Uani 1 1 d . .
O16 O -0.16415(13) -0.43150(19) -0.07142(18) 0.0233(9) Uani 1 1 d . .
O17 O -0.22337(19) -0.3039(2) -0.1125(2) 0.0462(12) Uani 1 1 d . .
H17A H -0.1958 -0.3077 -0.0701 0.069 Uiso 1 1 d GR .
H17B H -0.2469 -0.3003 -0.1091 0.069 Uiso 1 1 d GR .
O18 O -0.29794(18) -0.3143(2) -0.2600(2) 0.0548(14) Uani 1 1 d . .
H18A H -0.3270 -0.3310 -0.2824 0.082 Uiso 1 1 d GR .
H18B H -0.2937 -0.3004 -0.2898 0.082 Uiso 1 1 d GR .
O19 O -0.18500(16) -0.5929(2) 0.0473(2) 0.0367(11) Uani 1 1 d . .
H19A H -0.2132 -0.6145 0.0244 0.055 Uiso 1 1 d GR .
H19B H -0.1842 -0.5610 0.0738 0.055 Uiso 1 1 d GR .
O20 O -0.13141(16) -0.4526(2) 0.0672(2) 0.0374(11) Uani 1 1 d . .
H20A H -0.0985 -0.4587 0.0965 0.056 Uiso 1 1 d GR .
H20B H -0.1417 -0.4566 0.0937 0.056 Uiso 1 1 d GR .
O21 O -0.07333(19) -0.3558(3) 0.0012(2) 0.0582(15) Uani 1 1 d . .
H21A H -0.0526 -0.3592 0.0460 0.087 Uiso 1 1 d GR .
H21B H -0.0822 -0.3134 -0.0100 0.087 Uiso 1 1 d GR .
O22 O -0.02003(15) -0.4290(2) -0.0339(2) 0.0398(11) Uani 1 1 d . .
H22A H -0.0156 -0.3849 -0.0303 0.060 Uiso 1 1 d GR .
H22B H -0.0138 -0.4454 -0.0608 0.060 Uiso 1 1 d GR .
O23 O -0.29506(15) -0.4536(2) -0.2916(2) 0.0392(12) Uani 1 1 d . .
O24 O -0.29346(15) -0.5684(2) -0.3029(2) 0.0384(11) Uani 1 1 d . .
Tb1 Tb -0.103674(9) -0.454269(14) -0.083884(13) 0.02046(8) Uani 1 1 d . .
Tb2 Tb -0.206244(9) -0.582556(14) -0.216134(12) 0.01910(7) Uani 1 1 d . .
Tb3 Tb -0.174693(9) -0.540628(14) -0.034235(12) 0.01968(7) Uani 1 1 d . .
Tb4 Tb -0.237557(10) -0.405080(14) -0.183672(13) 0.02213(8) Uani 1 1 d . .
O25 O 0.0578(3) -0.3335(4) 0.0350(4) 0.104(2) Uani 1 1 d . U
O26 O 0.0911(3) -0.2302(5) 0.0968(4) 0.125(3) Uani 1 1 d . U
O27 O 0.0497(5) -0.2310(7) -0.0186(6) 0.194(5) Uani 1 1 d . U
O28 O 0.0098(5) -0.2473(7) 0.0188(7) 0.221(6) Uani 1 1 d . U
Cl1 Cl 0.05408(10) -0.26073(11) 0.03226(12) 0.0694(6) Uani 1 1 d . .
O29 O -0.16091(15) -0.5116(2) -0.35588(19) 0.0343(10) Uani 1 1 d . .

loop_
_atom_site_aniso_label
_atom_site_aniso_U_11
_atom_site_aniso_U_22
_atom_site_aniso_U_33
_atom_site_aniso_U_23
_atom_site_aniso_U_13
_atom_site_aniso_U_12
C1 0.018(3) 0.030(4) 0.023(3) -0.003(2) 0.011(2) 0.001(3)
C2 0.025(3) 0.033(4) 0.020(3) 0.007(2) 0.012(3) 0.001(3)
C3 0.035(4) 0.037(4) 0.038(4) 0.008(3) 0.014(3) -0.009(3)
C4 0.038(4) 0.037(4) 0.056(4) 0.019(4) 0.010(4) 0.004(4)
C5 0.033(4) 0.057(5) 0.041(4) 0.021(4) 0.004(3) 0.002(4)
C6 0.019(3) 0.042(4) 0.023(3) 0.002(3) 0.013(3) -0.005(3)
C7 0.026(3) 0.036(4) 0.020(3) -0.005(3) 0.013(3) -0.003(3)
C8 0.034(4) 0.064(5) 0.042(4) -0.009(4) 0.023(3) 0.012(4)
C9 0.034(4) 0.040(4) 0.058(4) -0.010(3) 0.024(4) 0.005(3)
C10 0.035(4) 0.035(4) 0.039(3) -0.006(3) 0.023(3) -0.003(3)
C11 0.022(3) 0.037(4) 0.021(3) -0.003(2) 0.012(2) 0.004(3)
C12 0.022(3) 0.030(4) 0.022(3) 0.004(2) 0.014(3) 0.005(3)
C13 0.041(4) 0.026(4) 0.034(3) -0.001(3) 0.023(3) -0.006(3)
C14 0.037(4) 0.027(4) 0.048(4) 0.011(3) 0.032(3) 0.006(3)
C15 0.049(5) 0.050(5) 0.075(5) 0.019(4) 0.035(4) -0.004(4)
C16 0.061(6) 0.078(7) 0.095(7) 0.034(6) 0.041(6) -0.018(5)
C17 0.086(7) 0.064(7) 0.120(8) 0.046(6) 0.061(7) -0.016(6)
C18 0.049(4) 0.032(4) 0.054(4) 0.021(3) 0.039(4) 0.016(3)
C19 0.041(4) 0.033(4) 0.037(3) 0.014(3) 0.030(3) 0.012(3)
C20 0.094(7) 0.031(4) 0.068(5) 0.016(4) 0.059(5) 0.027(5)
C21 0.062(5) 0.036(4) 0.049(4) -0.004(3) 0.030(4) -0.005(4)
C22 0.046(4) 0.038(4) 0.043(4) 0.008(3) 0.026(3) 0.012(3)
C23 0.044(4) 0.024(3) 0.032(3) 0.005(3) 0.026(3) 0.010(3)
C24 0.029(3) 0.024(3) 0.031(3) 0.004(3) 0.017(3) 0.011(3)
C25 0.030(3) 0.020(3) 0.023(3) -0.003(2) 0.014(3) -0.007(3)
C26 0.041(4) 0.020(3) 0.039(3) -0.006(3) 0.029(3) -0.009(3)
C27 0.053(4) 0.033(4) 0.035(3) -0.002(3) 0.032(3) -0.001(3)
C28 0.051(4) 0.032(4) 0.064(5) 0.002(3) 0.042(4) 0.012(3)
C29 0.061(5) 0.046(4) 0.052(4) -0.013(3) 0.050(4) -0.008(4)
C30 0.046(4) 0.021(3) 0.035(3) -0.010(3) 0.032(3) -0.018(3)
C31 0.033(3) 0.037(4) 0.035(3) -0.016(3) 0.025(3) -0.014(3)
C32 0.051(5) 0.116(8) 0.077(6) -0.010(6) 0.055(5) -0.014(5)
C33 0.046(5) 0.123(9) 0.084(7) 0.008(6) 0.048(5) 0.012(6)
C34 0.041(4) 0.083(6) 0.054(4) 0.010(4) 0.035(4) 0.011(4)
C35 0.030(3) 0.042(4) 0.033(3) -0.012(3) 0.022(3) -0.008(3)
C36 0.027(3) 0.022(3) 0.034(3) 0.006(3) 0.019(3) 0.005(3)
C37 0.024(3) 0.046(4) 0.021(3) -0.005(3) 0.009(3) -0.002(3)
C38 0.019(3) 0.037(4) 0.037(3) 0.003(3) 0.005(3) 0.005(3)
C39 0.018(3) 0.039(4) 0.069(5) 0.001(4) 0.004(3) 0.005(3)
C40 0.034(3) 0.044(4) 0.063(4) 0.001(3) 0.016(3) -0.002(3)
C41 0.035(3) 0.038(3) 0.059(4) 0.000(3) 0.018(3) 0.001(3)
C42 0.052(4) 0.057(4) 0.096(5) 0.009(4) 0.025(3) 0.005(3)
C43 0.052(4) 0.057(4) 0.092(5) 0.003(4) 0.024(3) -0.003(3)
N1 0.020(3) 0.045(4) 0.030(3) 0.005(2) 0.004(2) -0.003(3)
N2 0.026(3) 0.053(4) 0.035(3) -0.007(3) 0.021(2) -0.003(3)
N3 0.061(4) 0.059(5) 0.074(4) 0.041(4) 0.041(4) 0.009(4)
N4 0.055(4) 0.026(3) 0.058(4) 0.010(3) 0.036(3) 0.018(3)
N5 0.052(4) 0.065(4) 0.046(3) -0.016(3) 0.040(3) -0.019(3)
N6 0.050(3) 0.031(3) 0.044(3) -0.009(2) 0.039(3) -0.008(3)
O1 0.017(2) 0.048(3) 0.026(2) 0.0017(19) 0.0079(18) -0.001(2)
O2 0.027(2) 0.034(3) 0.023(2) 0.0054(18) 0.0103(18) -0.001(2)
O3 0.034(2) 0.033(3) 0.051(3) -0.012(2) 0.032(2) -0.002(2)
O4 0.022(2) 0.038(3) 0.034(2) -0.0043(19) 0.0157(19) -0.002(2)
O5 0.036(3) 0.035(3) 0.043(3) 0.014(2) 0.015(2) -0.006(2)
O6 0.051(3) 0.031(3) 0.056(3) 0.007(2) 0.043(3) 0.001(2)
O7 0.053(3) 0.029(2) 0.030(2) 0.0054(18) 0.027(2) 0.016(2)
O8 0.050(3) 0.029(2) 0.029(2) 0.0080(19) 0.025(2) 0.013(2)
O9 0.047(3) 0.026(2) 0.037(2) -0.0034(18) 0.034(2) -0.004(2)
O10 0.032(2) 0.022(2) 0.024(2) 0.0009(16) 0.0182(18) -0.0019(18)
O11 0.031(2) 0.047(3) 0.035(2) -0.003(2) 0.022(2) -0.012(2)
O12 0.043(3) 0.040(3) 0.047(3) -0.011(2) 0.033(2) -0.011(2)
O13 0.020(2) 0.032(2) 0.0190(18) 0.0011(16) 0.0113(16) 0.0017(17)
O14 0.0204(19) 0.020(2) 0.0180(18) -0.0028(15) 0.0104(16) -0.0030(17)
O15 0.0165(19) 0.023(2) 0.0239(19) -0.0003(16) 0.0102(16) 0.0022(16)
O16 0.023(2) 0.022(2) 0.0232(19) 0.0017(16) 0.0133(17) 0.0015(17)
O17 0.060(3) 0.042(3) 0.053(3) 0.002(2) 0.043(3) 0.007(3)
O18 0.037(3) 0.037(3) 0.062(3) 0.015(2) 0.016(2) 0.012(2)
O19 0.048(3) 0.035(3) 0.036(2) -0.0078(19) 0.030(2) -0.010(2)
O20 0.035(2) 0.050(3) 0.026(2) -0.0068(19) 0.019(2) -0.003(2)
O21 0.060(4) 0.057(4) 0.048(3) -0.020(3) 0.029(3) -0.013(3)
O22 0.031(2) 0.039(3) 0.051(3) -0.003(2) 0.026(2) -0.006(2)
O23 0.023(2) 0.049(3) 0.025(2) 0.002(2) 0.0040(19) -0.002(2)
O24 0.022(2) 0.053(3) 0.026(2) -0.008(2) 0.0072(19) 0.008(2)
Tb1 0.01655(14) 0.02155(16) 0.02039(14) 0.00026(10) 0.00992(12) -0.00132(11)
Tb2 0.01743(14) 0.02099(15) 0.01740(13) -0.00137(10) 0.00999(11) -0.00053(11)
Tb3 0.01862(14) 0.02184(16) 0.01698(13) -0.00032(10) 0.01016(11) -0.00096(11)
Tb4 0.02054(15) 0.02300(16) 0.02271(14) 0.00408(11) 0.01325(12) 0.00410(12)
O25 0.100(3) 0.092(3) 0.105(3) -0.0018(18) 0.056(2) 0.0009(19)
O26 0.128(3) 0.119(3) 0.121(3) -0.0037(19) 0.072(2) -0.0060(19)
O27 0.200(5) 0.194(5) 0.190(5) 0.004(2) 0.121(3) -0.004(2)
O28 0.217(6) 0.221(6) 0.225(6) -0.001(2) 0.137(4) 0.003(2)
Cl1 0.0862(17) 0.0373(12) 0.0788(14) 0.0002(10) 0.0479(13) -0.0074(11)
O29 0.039(2) 0.038(3) 0.027(2) 0.0003(18) 0.020(2) -0.004(2)

loop_
_atom_type_symbol
_atom_type_description
_atom_type_scat_dispersion_real
_atom_type_scat_dispersion_imag
_atom_type_scat_source
C C 0.0030 0.0020 'International Tables Vol C Tables 4.2.6.8 and 6.1.1.4'
H H 0.0000 0.0000 'International Tables Vol C Tables 4.2.6.8 and 6.1.1.4'
Cl Cl 0.1480 0.1590 'International Tables Vol C Tables 4.2.6.8 and 6.1.1.4'
N N 0.0060 0.0030 'International Tables Vol C Tables 4.2.6.8 and 6.1.1.4'
O O 0.0110 0.0060 'International Tables Vol C Tables 4.2.6.8 and 6.1.1.4'
Tb Tb -0.1720 4.1540 'International Tables Vol C Tables 4.2.6.8 and 6.1.1.4'

loop_
_geom_angle_atom_site_label_1
_geom_angle_atom_site_label_2
_geom_angle_atom_site_label_3
_geom_angle
_geom_angle_site_symmetry_1
_geom_angle_site_symmetry_3
O1 C1 C2 116.8(5) . .
O1 C1 O2 125.2(5) . .
O2 C1 C2 117.9(5) . .
C3 C2 C1 118.9(5) . .
C3 C2 C6 118.6(5) . .
C6 C2 C1 122.6(5) . .
C2 C3 H3 120.4 . .
C4 C3 C2 119.2(6) . .
C4 C3 H3 120.4 . .
C3 C4 H4 120.6 . .
C3 C4 C5 118.7(7) . .
C5 C4 H4 120.6 . .
C4 C5 H5 118.1 . .
N1 C5 C4 123.9(6) . .
N1 C5 H5 118.1 . .
C2 C6 C7 122.9(5) . .
N1 C6 C2 122.1(6) . .
N1 C6 C7 114.8(5) . .
C11 C7 C6 123.2(6) . .
N2 C7 C6 113.7(6) . .
N2 C7 C11 122.9(6) . .
C9 C8 H8 117.9 . .
N2 C8 H8 117.9 . .
N2 C8 C9 124.3(7) . .
C8 C9 H9 120.7 . .
C8 C9 C10 118.6(7) . .
C10 C9 H9 120.7 . .
C9 C10 H10 120.3 . .
C9 C10 C11 119.5(7) . .
C11 C10 H10 120.3 . .
C7 C11 C10 117.9(6) . .
C7 C11 C12 122.1(5) . .
C10 C11 C12 119.4(6) . .
O3 C12 C11 115.0(5) . .
O4 C12 C11 120.0(5) . .
O4 C12 O3 125.0(6) . .
O5 C13 C14 117.5(6) . .
O5 C13 O6 125.4(6) . .
O6 C13 C14 117.2(6) . .
C15 C14 C13 119.9(6) . .
C15 C14 C18 118.7(6) . .
C18 C14 C13 121.3(6) . .
C14 C15 H15 120.0 . .
C16 C15 C14 119.9(8) . .
C16 C15 H15 120.0 . .
C15 C16 H16 120.6 . .
C17 C16 C15 118.8(8) . .
C17 C16 H16 120.6 . .
C16 C17 H17 117.9 . .
C16 C17 N3 124.3(8) . .
N3 C17 H17 117.9 . .
C14 C18 C19 123.8(6) . .
N3 C18 C14 121.8(7) . .
N3 C18 C19 114.0(6) . .
C23 C19 C18 121.2(6) . .
N4 C19 C18 116.0(6) . .
N4 C19 C23 122.7(6) . .
C21 C20 H20 117.2 . .
N4 C20 H20 117.2 . .
N4 C20 C21 125.7(7) . .
C20 C21 H21 121.4 . .
C22 C21 C20 117.2(7) . .
C22 C21 H21 121.4 . .
C21 C22 H22 120.5 . .
C21 C22 C23 118.9(7) . .
C23 C22 H22 120.5 . .
C19 C23 C22 119.2(6) . .
C19 C23 C24 121.0(6) . .
C22 C23 C24 119.6(6) . .
O7 C24 C23 115.6(5) . .
O7 C24 O8 127.2(6) . .
O8 C24 C23 117.2(5) . .
C26 C25 Tb2 158.0(4) . .
O9 C25 C26 119.0(5) . .
O9 C25 Tb2 60.3(3) . .
O10 C25 C26 119.6(5) . .
O10 C25 O9 120.8(5) . .
O10 C25 Tb2 62.4(3) . .
C27 C26 C25 116.1(5) . .
C27 C26 C30 118.6(6) . .
C30 C26 C25 125.1(6) . .
C26 C27 H27 120.1 . .
C28 C27 C26 119.8(6) . .
C28 C27 H27 120.1 . .
C27 C28 H28 121.0 . .
C29 C28 C27 118.1(7) . .
C29 C28 H28 121.0 . .
C28 C29 H29 117.7 . .
N6 C29 C28 124.6(6) . .
N6 C29 H29 117.7 . .
C26 C30 C31 121.7(6) . .
N6 C30 C26 120.6(6) . .
N6 C30 C31 117.5(5) . .
C35 C31 C30 123.4(6) . .
N5 C31 C30 114.2(6) . .
N5 C31 C35 122.3(6) . .
C33 C32 H32 119.1 . .
N5 C32 H32 119.1 . .
N5 C32 C33 121.8(8) . .
C32 C33 H33 119.9 . .
C32 C33 C34 120.3(8) . .
C34 C33 H33 119.9 . .
C33 C34 H34 120.2 . .
C33 C34 C35 119.5(8) . .
C35 C34 H34 120.2 . .
C31 C35 C36 124.0(6) . .
C34 C35 C31 117.6(6) . .
C34 C35 C36 118.3(6) . .
O11 C36 C35 116.2(5) . .
O12 C36 C35 118.0(5) . .
O12 C36 O11 125.7(6) . .
O23 C37 C38 115.8(6) . .
O24 C37 C38 119.8(6) . .
O24 C37 O23 124.4(6) . .
C39 C38 C37 122.1(6) . .
C43 C38 C37 119.5(7) . .
C43 C38 C39 118.5(7) . .
C38 C39 H39 119.5 . .
C38 C39 C40 121.0(7) . .
C40 C39 H39 119.5 . .
C39 C40 H40 119.2 . .
C41 C40 C39 121.6(7) . .
C41 C40 H40 119.2 . .
C40 C41 C41 123.0(9) . 5_444
C40 C41 C42 116.9(7) . .
C42 C41 C41 119.9(9) . 5_444
C41 C42 H42 119.5 . .
C41 C42 C43 121.0(9) . .
C43 C42 H42 119.5 . .
C38 C43 C42 120.5(9) . .
C38 C43 H43 119.8 . .
C42 C43 H43 119.8 . .
C5 N1 C6 117.4(6) . .
C7 N2 C8 116.7(6) . .
C17 N3 C18 116.3(7) . .
C20 N4 C19 116.2(6) . .
C32 N5 C31 118.5(7) . .
C29 N6 C30 118.1(5) . .
C1 O1 Tb3 124.4(4) . .
C1 O2 Tb1 141.9(4) . .
C12 O3 Tb1 142.1(4) . 5_545
C12 O4 Tb2 131.9(4) . 5_545
C13 O5 Tb1 132.4(4) . .
C13 O6 Tb4 139.3(4) . .
C24 O7 Tb2 136.9(4) . 4_454
C24 O8 Tb3 137.0(4) . 4_454
C25 O9 Tb2 93.2(3) . .
C25 O10 Tb2 91.2(3) . .
C36 O11 Tb3 141.5(4) . 6_545
C36 O12 Tb4 128.0(4) . 6_545
Tb2 O13 Tb4 103.34(14) . .
Tb3 O13 Tb2 108.94(14) . .
Tb3 O13 Tb4 106.26(14) . .
Tb1 O14 Tb2 108.33(14) . .
Tb1 O14 Tb3 102.48(13) . .
Tb2 O14 Tb3 109.00(14) . .
Tb2 O15 Tb1 107.52(14) . .
Tb2 O15 Tb4 106.22(15) . .
Tb4 O15 Tb1 101.69(13) . .
Tb1 O16 Tb3 103.84(14) . .
Tb1 O16 Tb4 108.23(14) . .
Tb4 O16 Tb3 108.17(15) . .
H17A O17 H17B 108.3 . .
Tb4 O17 H17A 110.9 . .
Tb4 O17 H17B 109.5 . .
H18A O18 H18B 109.1 . .
Tb4 O18 H18A 109.3 . .
Tb4 O18 H18B 109.8 . .
H19A O19 H19B 108.3 . .
Tb3 O19 H19A 110.5 . .
Tb3 O19 H19B 110.2 . .
H20A O20 H20B 107.0 . .
Tb3 O20 H20A 111.9 . .
Tb3 O20 H20B 111.3 . .
H21A O21 H21B 109.4 . .
Tb1 O21 H21A 125.4 . .
Tb1 O21 H21B 125.2 . .
H22A O22 H22B 109.2 . .
Tb1 O22 H22A 109.5 . .
Tb1 O22 H22B 109.5 . .
C37 O23 Tb4 140.7(4) . .
C37 O24 Tb2 124.7(4) . .
O2 Tb1 O15 141.47(13) . .
O2 Tb1 O21 72.23(16) . .
O2 Tb1 Tb2 109.91(10) . .
O2 Tb1 Tb3 64.59(10) . .
O2 Tb1 Tb4 122.17(10) . .
O3 Tb1 O2 102.65(15) 5_545 .
O3 Tb1 O5 96.28(17) 5_545 .
O3 Tb1 O14 79.05(14) 5_545 .
O3 Tb1 O15 80.88(14) 5_545 .
O3 Tb1 O16 146.46(14) 5_545 .
O3 Tb1 O21 140.41(17) 5_545 .
O3 Tb1 O22 70.22(16) 5_545 .
O3 Tb1 Tb2 69.01(11) 5_545 .
O3 Tb1 Tb3 117.83(11) 5_545 .
O3 Tb1 Tb4 119.72(11) 5_545 .
O5 Tb1 O2 141.99(14) . .
O5 Tb1 O14 142.52(13) . .
O5 Tb1 O15 73.65(14) . .
O5 Tb1 O16 94.86(16) . .
O5 Tb1 O21 72.17(17) . .
O5 Tb1 O22 81.14(16) . .
O5 Tb1 Tb2 107.57(10) . .
O5 Tb1 Tb3 132.28(13) . .
O5 Tb1 Tb4 73.03(12) . .
O14 Tb1 O2 74.14(12) . .
O14 Tb1 O15 68.88(12) . .
O14 Tb1 O21 132.67(15) . .
O14 Tb1 O22 129.61(14) . .
O14 Tb1 Tb2 35.86(8) . .
O14 Tb1 Tb3 38.89(9) . .
O14 Tb1 Tb4 77.26(9) . .
O15 Tb1 O21 128.05(15) . .
O15 Tb1 Tb2 34.97(9) . .
O15 Tb1 Tb3 79.69(9) . .
O15 Tb1 Tb4 38.87(9) . .
O16 Tb1 O2 87.27(13) . .
O16 Tb1 O14 72.95(13) . .
O16 Tb1 O15 72.12(12) . .
O16 Tb1 O21 73.12(16) . .
O16 Tb1 O22 142.96(14) . .
O16 Tb1 Tb2 77.47(9) . .
O16 Tb1 Tb3 38.68(9) . .
O16 Tb1 Tb4 36.11(8) . .
O21 Tb1 Tb2 150.40(13) . .
O21 Tb1 Tb3 95.87(13) . .
O21 Tb1 Tb4 93.61(13) . .
O22 Tb1 O2 74.90(14) . .
O22 Tb1 O15 139.02(14) . .
O22 Tb1 O21 70.61(17) . .
O22 Tb1 Tb2 138.98(12) . .
O22 Tb1 Tb3 139.48(10) . .
O22 Tb1 Tb4 152.98(11) . .
Tb3 Tb1 Tb2 61.665(7) . .
Tb3 Tb1 Tb4 61.559(7) . .
Tb4 Tb1 Tb2 59.545(7) . .
C25 Tb2 Tb1 125.85(12) . .
C25 Tb2 Tb3 170.04(12) . .
C25 Tb2 Tb4 129.89(12) . .
O4 Tb2 C25 65.03(15) 5_545 .
O4 Tb2 O9 73.60(14) 5_545 .
O4 Tb2 O10 68.74(13) 5_545 .
O4 Tb2 Tb1 70.10(9) 5_545 .
O4 Tb2 Tb3 111.06(9) 5_545 .
O4 Tb2 Tb4 124.05(10) 5_545 .
O7 Tb2 C25 101.77(15) 4_444 .
O7 Tb2 O4 103.87(16) 4_444 5_545
O7 Tb2 O9 75.32(13) 4_444 .
O7 Tb2 O10 127.43(13) 4_444 .
O7 Tb2 O13 80.56(14) 4_444 .
O7 Tb2 O14 81.60(13) 4_444 .
O7 Tb2 O15 147.41(13) 4_444 .
O7 Tb2 O24 91.66(16) 4_444 .
O7 Tb2 Tb1 117.38(10) 4_444 .
O7 Tb2 Tb3 69.76(10) 4_444 .
O7 Tb2 Tb4 119.20(11) 4_444 .
O9 Tb2 C25 26.50(14) . .
O9 Tb2 O10 52.33(13) . .
O9 Tb2 Tb1 143.45(10) . .
O9 Tb2 Tb3 144.89(9) . .
O9 Tb2 Tb4 147.45(10) . .
O10 Tb2 C25 26.37(14) . .
O10 Tb2 Tb1 108.64(9) . .
O10 Tb2 Tb3 162.77(9) . .
O10 Tb2 Tb4 105.03(9) . .
O13 Tb2 C25 151.11(15) . .
O13 Tb2 O4 142.98(12) . 5_545
O13 Tb2 O9 140.92(13) . .
O13 Tb2 O10 137.11(12) . .
O13 Tb2 Tb1 75.29(9) . .
O13 Tb2 Tb3 35.21(8) . .
O13 Tb2 Tb4 38.65(9) . .
O14 Tb2 C25 140.30(15) . .
O14 Tb2 O4 75.69(13) . 5_545
O14 Tb2 O9 135.38(13) . .
O14 Tb2 O10 138.11(13) . .
O14 Tb2 O13 68.57(12) . .
O14 Tb2 O24 141.44(14) . .
O14 Tb2 Tb1 35.81(9) . .
O14 Tb2 Tb3 35.59(9) . .
O14 Tb2 Tb4 77.14(9) . .
O15 Tb2 C25 110.60(15) . .
O15 Tb2 O4 86.92(14) . 5_545
O15 Tb2 O9 137.10(13) . .
O15 Tb2 O10 85.16(13) . .
O15 Tb2 O13 73.04(13) . .
O15 Tb2 O14 71.28(12) . .
O15 Tb2 O24 98.32(14) . .
O15 Tb2 Tb1 37.51(8) . .
O15 Tb2 Tb3 77.66(9) . .
O15 Tb2 Tb4 37.93(10) . .
O24 Tb2 C25 78.26(16) . .
O24 Tb2 O4 142.21(14) . 5_545
O24 Tb2 O9 77.54(14) . .
O24 Tb2 O10 74.42(14) . .
O24 Tb2 O13 72.87(13) . .
O24 Tb2 Tb1 132.00(11) . .
O24 Tb2 Tb3 106.61(10) . .
O24 Tb2 Tb4 73.30(11) . .
Tb1 Tb2 Tb3 57.413(7) . .
Tb4 Tb2 Tb1 59.437(7) . .
Tb4 Tb2 Tb3 60.051(7) . .
O1 Tb3 O8 85.18(15) . 4_444
O1 Tb3 O13 143.64(14) . .
O1 Tb3 O14 75.21(13) . .
O1 Tb3 O16 104.40(14) . .
O1 Tb3 O19 79.52(15) . .
O1 Tb3 O20 71.15(15) . .
O1 Tb3 Tb1 77.55(11) . .
O1 Tb3 Tb2 107.89(11) . .
O1 Tb3 Tb4 137.14(11) . .
O8 Tb3 O13 81.84(13) 4_444 .
O8 Tb3 O14 78.73(14) 4_444 .
O8 Tb3 O16 144.93(13) 4_444 .
O8 Tb3 O19 71.34(14) 4_444 .
O8 Tb3 O20 144.22(13) 4_444 .
O8 Tb3 Tb1 117.28(11) 4_444 .
O8 Tb3 Tb2 68.69(10) 4_444 .
O8 Tb3 Tb4 119.22(9) 4_444 .
O11 Tb3 O1 137.25(14) 6_546 .
O11 Tb3 O8 115.59(16) 6_546 4_444
O11 Tb3 O13 78.56(13) 6_546 .
O11 Tb3 O14 142.42(13) 6_546 .
O11 Tb3 O16 80.20(15) 6_546 .
O11 Tb3 O19 73.53(15) 6_546 .
O11 Tb3 O20 71.25(15) 6_546 .
O11 Tb3 Tb1 117.66(11) 6_546 .
O11 Tb3 Tb2 114.36(10) 6_546 .
O11 Tb3 Tb4 66.59(10) 6_546 .
O13 Tb3 O14 69.01(12) . .
O13 Tb3 O16 70.47(13) . .
O13 Tb3 O19 126.88(14) . .
O13 Tb3 O20 132.63(13) . .
O13 Tb3 Tb1 78.59(9) . .
O13 Tb3 Tb2 35.85(9) . .
O13 Tb3 Tb4 37.51(9) . .
O14 Tb3 O16 71.60(13) . .
O14 Tb3 O19 142.08(14) . .
O14 Tb3 O20 118.45(14) . .
O14 Tb3 Tb1 38.62(9) . .
O14 Tb3 Tb2 35.41(8) . .
O14 Tb3 Tb4 76.07(8) . .
O16 Tb3 O19 143.11(13) . .
O16 Tb3 O20 69.10(13) . .
O16 Tb3 Tb1 37.48(9) . .
O16 Tb3 Tb2 76.27(9) . .
O16 Tb3 Tb4 35.58(8) . .
O19 Tb3 O20 78.10(14) . .
O19 Tb3 Tb1 154.51(10) . .
O19 Tb3 Tb2 138.38(10) . .
O19 Tb3 Tb4 139.31(11) . .
O20 Tb3 Tb1 84.08(11) . .
O20 Tb3 Tb2 143.49(10) . .
O20 Tb3 Tb4 96.06(9) . .
Tb1 Tb3 Tb2 60.921(7) . .
Tb1 Tb3 Tb4 60.219(7) . .
Tb4 Tb3 Tb2 58.894(7) . .
O6 Tb4 O12 141.31(15) . 6_546
O6 Tb4 O13 140.56(15) . .
O6 Tb4 O15 71.48(14) . .
O6 Tb4 O16 88.96(14) . .
O6 Tb4 O17 72.08(16) . .
O6 Tb4 O18 74.54(18) . .
O6 Tb4 Tb1 67.92(11) . .
O6 Tb4 Tb2 106.84(11) . .
O6 Tb4 Tb3 123.54(11) . .
O12 Tb4 O13 74.48(14) 6_546 .
O12 Tb4 O15 144.70(14) 6_546 .
O12 Tb4 O17 70.69(16) 6_546 .
O12 Tb4 O18 83.59(17) 6_546 .
O12 Tb4 Tb1 126.58(10) 6_546 .
O12 Tb4 Tb2 111.23(11) 6_546 .
O12 Tb4 Tb3 71.93(10) 6_546 .
O13 Tb4 O18 139.32(15) . .
O13 Tb4 Tb1 76.21(9) . .
O13 Tb4 Tb2 38.01(9) . .
O13 Tb4 Tb3 36.23(8) . .
O15 Tb4 O13 70.48(13) . .
O15 Tb4 O18 126.91(16) . .
O15 Tb4 Tb1 39.43(8) . .
O15 Tb4 Tb2 35.85(9) . .
O15 Tb4 Tb3 77.34(8) . .
O16 Tb4 O12 91.99(14) . 6_546
O16 Tb4 O13 69.88(12) . .
O16 Tb4 O15 72.23(12) . .
O16 Tb4 O17 75.99(15) . .
O16 Tb4 O18 145.93(15) . .
O16 Tb4 Tb1 35.66(9) . .
O16 Tb4 Tb2 78.44(9) . .
O16 Tb4 Tb3 36.24(9) . .
O17 Tb4 O13 129.54(13) . .
O17 Tb4 O15 131.34(15) . .
O17 Tb4 O18 70.66(16) . .
O17 Tb4 Tb1 96.62(12) . .
O17 Tb4 Tb2 154.41(12) . .
O17 Tb4 Tb3 97.50(11) . .
O18 Tb4 Tb1 142.45(13) . .
O18 Tb4 Tb2 134.53(12) . .
O18 Tb4 Tb3 155.31(14) . .
O23 Tb4 O6 107.20(16) . .
O23 Tb4 O12 95.60(16) . 6_546
O23 Tb4 O13 76.20(14) . .
O23 Tb4 O15 80.30(15) . .
O23 Tb4 O16 141.75(15) . .
O23 Tb4 O17 141.61(17) . .
O23 Tb4 O18 72.29(16) . .
O23 Tb4 Tb1 119.17(12) . .
O23 Tb4 Tb2 63.85(11) . .
O23 Tb4 Tb3 112.43(11) . .
Tb1 Tb4 Tb2 61.018(7) . .
Tb1 Tb4 Tb3 58.222(7) . .
Tb2 Tb4 Tb3 61.054(7) . .
O26 Cl1 O25 111.8(5) . .
O27 Cl1 O25 116.5(7) . .
O27 Cl1 O26 111.4(7) . .
O27 Cl1 O28 103.5(8) . .
O28 Cl1 O25 104.7(7) . .
O28 Cl1 O26 108.0(7) . .

loop_
_geom_bond_atom_site_label_1
_geom_bond_atom_site_label_2
_geom_bond_distance
_geom_bond_site_symmetry_2
C1 C2 1.492(7) .
C1 O1 1.256(7) .
C1 O2 1.263(7) .
C2 C3 1.383(9) .
C2 C6 1.388(8) .
C3 H3 0.9300 .
C3 C4 1.360(9) .
C4 H4 0.9300 .
C4 C5 1.365(10) .
C5 H5 0.9300 .
C5 N1 1.333(9) .
C6 C7 1.500(9) .
C6 N1 1.341(7) .
C7 C11 1.384(9) .
C7 N2 1.345(8) .
C8 H8 0.9300 .
C8 C9 1.354(10) .
C8 N2 1.347(9) .
C9 H9 0.9300 .
C9 C10 1.371(9) .
C10 H10 0.9300 .
C10 C11 1.391(8) .
C11 C12 1.497(8) .
C12 O3 1.265(7) .
C12 O4 1.246(7) .
C13 C14 1.487(8) .
C13 O5 1.251(7) .
C13 O6 1.260(8) .
C14 C15 1.367(9) .
C14 C18 1.382(9) .
C15 H15 0.9300 .
C15 C16 1.350(10) .
C16 H16 0.9300 .
C16 C17 1.344(12) .
C17 H17 0.9300 .
C17 N3 1.347(11) .
C18 C19 1.500(9) .
C18 N3 1.354(8) .
C19 C23 1.379(8) .
C19 N4 1.332(8) .
C20 H20 0.9300 .
C20 C21 1.384(11) .
C20 N4 1.321(10) .
C21 H21 0.9300 .
C21 C22 1.359(10) .
C22 H22 0.9300 .
C22 C23 1.388(9) .
C23 C24 1.518(8) .
C24 O7 1.241(7) .
C24 O8 1.250(7) .
C25 C26 1.496(8) .
C25 O9 1.262(7) .
C25 O10 1.255(7) .
C25 Tb2 2.824(6) .
C26 C27 1.374(9) .
C26 C30 1.408(8) .
C27 H27 0.9300 .
C27 C28 1.369(9) .
C28 H28 0.9300 .
C28 C29 1.349(9) .
C29 H29 0.9300 .
C29 N6 1.331(9) .
C30 C31 1.481(9) .
C30 N6 1.343(8) .
C31 C35 1.384(9) .
C31 N5 1.336(8) .
C32 H32 0.9300 .
C32 C33 1.350(12) .
C32 N5 1.335(10) .
C33 H33 0.9300 .
C33 C34 1.354(11) .
C34 H34 0.9300 .
C34 C35 1.373(9) .
C35 C36 1.493(9) .
C36 O11 1.260(7) .
C36 O12 1.257(7) .
C37 C38 1.494(8) .
C37 O23 1.262(7) .
C37 O24 1.250(8) .
C38 C39 1.361(9) .
C38 C43 1.348(10) .
C39 H39 0.9300 .
C39 C40 1.374(9) .
C40 H40 0.9300 .
C40 C41 1.357(10) .
C41 C41 1.508(14) 5_444
C41 C42 1.376(11) .
C42 H42 0.9300 .
C42 C43 1.395(11) .
C43 H43 0.9300 .
O1 Tb3 2.336(4) .
O2 Tb1 2.426(4) .
O3 Tb1 2.265(4) 5_545
O4 Tb2 2.456(4) 5_545
O5 Tb1 2.324(4) .
O6 Tb4 2.342(4) .
O7 Tb2 2.307(4) 4_454
O8 Tb3 2.337(4) 4_454
O9 Tb2 2.457(4) .
O10 Tb2 2.504(4) .
O11 Tb3 2.323(4) 6_545
O12 Tb4 2.394(4) 6_545
O13 Tb2 2.399(4) .
O13 Tb3 2.362(3) .
O13 Tb4 2.434(4) .
O14 Tb1 2.371(4) .
O14 Tb2 2.374(3) .
O14 Tb3 2.385(4) .
O15 Tb1 2.456(3) .
O15 Tb2 2.312(4) .
O15 Tb4 2.427(4) .
O16 Tb1 2.324(4) .
O16 Tb3 2.387(4) .
O16 Tb4 2.350(3) .
O17 H17A 0.8681 .
O17 H17B 0.8679 .
O17 Tb4 2.426(4) .
O18 H18A 0.8554 .
O18 H18B 0.8568 .
O18 Tb4 2.454(4) .
O19 H19A 0.8720 .
O19 H19B 0.8712 .
O19 Tb3 2.410(4) .
O20 H20A 0.9017 .
O20 H20B 0.9005 .
O20 Tb3 2.552(4) .
O21 H21A 0.8508 .
O21 H21B 0.8510 .
O21 Tb1 2.488(5) .
O22 H22A 0.8547 .
O22 H22B 0.8547 .
O22 Tb1 2.396(4) .
O23 Tb4 2.274(4) .
O24 Tb2 2.397(4) .
Tb1 O3 2.265(4) 5_545
Tb1 Tb2 3.8471(4) .
Tb1 Tb3 3.7090(4) .
Tb1 Tb4 3.7868(4) .
Tb2 O4 2.456(4) 5_545
Tb2 O7 2.307(4) 4_444
Tb2 Tb3 3.8745(4) .
Tb2 Tb4 3.7910(4) .
Tb3 O8 2.337(4) 4_444
Tb3 O11 2.323(4) 6_546
Tb3 Tb4 3.8364(4) .
Tb4 O12 2.394(5) 6_546
O25 Cl1 1.399(8) .
O26 Cl1 1.391(8) .
O27 Cl1 1.269(13) .
O28 Cl1 1.378(15) .

loop_
_platon_squeeze_void_nr
_platon_squeeze_void_average_x
_platon_squeeze_void_average_y
_platon_squeeze_void_average_z
_platon_squeeze_void_volume
_platon_squeeze_void_count_electrons
_platon_squeeze_void_content
1 -0.081 0.250 0.170 1517 185 ' '
2 -0.098 -0.250 0.652 1517 185 ' '
